data_4331038
loop_
_publ_author_name
'Mark Irwin'
'Laurence R. Doyle'
'Tobias Kr\"amer'
'Radovan Herchel'
'John E. McGrady'
'Jose M. Goicoechea'

_publ_contact_author
;
 Dr. J. M. Goicoechea           
 Chemistry Research Laboratory
 University of Oxford
 Mansfield Road
 Oxford
 OX1 3TA
 UK
;
_publ_contact_author_email jose.goicoechea@chem.ox.ac.uk
_publ_contact_author_fax '+44 1865 272690'
_publ_contact_author_phone '+44 1865 275961'
_publ_section_title
;
 A Homologous Series of First-Row Transition-Metal Complexes of
 2,2'-Bipyridine and their Ligand Radical Derivatives: Trends in
 Structure, Magnetism, and Bonding
;
_journal_name_full 'Inorganic Chemistry'
_journal_page_first 12301
_journal_page_last 12312
_journal_paper_doi 10.1021/ic301587f
_journal_volume 51
_journal_year 2012
_chemical_formula_moiety 'C28 H30 Cr N2, 1.5(C6 H6)'
_chemical_formula_sum 'C37 H39 Cr N2'
_chemical_formula_weight 563.70
_chemical_name_systematic
; 
Cr(2,2bipy)(mes)2*1.5C6H6
;
_space_group_IT_number 15
_symmetry_cell_setting monoclinic
_symmetry_space_group_name_Hall '-C 2yc'
_symmetry_space_group_name_H-M 'C 1 2/c 1'
_atom_sites_solution_hydrogens geom
_atom_sites_solution_primary direct
_atom_sites_solution_secondary difmap
_audit_creation_method SHELXL-97
_cell_angle_alpha 90.00
_cell_angle_beta 110.8300(10)
_cell_angle_gamma 90.00
_cell_formula_units_Z 8
_cell_length_a 27.8996(2)
_cell_length_b 13.16920(10)
_cell_length_c 18.3471(2)
_cell_measurement_reflns_used 49809
_cell_measurement_temperature 150(2)
_cell_measurement_theta_max 27.485
_cell_measurement_theta_min 5.097
_cell_volume 6300.41(10)
_computing_cell_refinement
;
KappaCCD software "DENZO" (Otwinowski & Minor, 1996)
;
_computing_data_collection
;
KappaCCD software "Collect" (Nonius, 2000)
;
_computing_data_reduction
;
KappaCCD software "DENZO" (Otwinowski & Minor, 1996)
;
_computing_molecular_graphics 'WinGX (Farrugia, 2005)'
_computing_publication_material 'XCIF (Sheldrick, 2001)'
_computing_structure_refinement 'SHELXL-97 (Sheldrick, 1997)'
_computing_structure_solution 'SHELXS-97 (Sheldrick, 1990)'
_diffrn_ambient_temperature 150(2)
_diffrn_measured_fraction_theta_full 0.989
_diffrn_measured_fraction_theta_max 0.989
_diffrn_measurement_device_type 'Nonius KappaCCD'
_diffrn_measurement_method 'omega scans'
_diffrn_radiation_monochromator graphite
_diffrn_radiation_source 'fine-focus sealed tube'
_diffrn_radiation_type MoK\a
_diffrn_radiation_wavelength 0.71073
_diffrn_reflns_av_R_equivalents 0.0226
_diffrn_reflns_av_sigmaI/netI 0.0353
_diffrn_reflns_limit_h_max 36
_diffrn_reflns_limit_h_min -35
_diffrn_reflns_limit_k_max 17
_diffrn_reflns_limit_k_min -17
_diffrn_reflns_limit_l_max 23
_diffrn_reflns_limit_l_min -23
_diffrn_reflns_number 13529
_diffrn_reflns_theta_full 27.48
_diffrn_reflns_theta_max 27.48
_diffrn_reflns_theta_min 5.15
_exptl_absorpt_coefficient_mu 0.390
_exptl_absorpt_correction_T_max 0.9261
_exptl_absorpt_correction_T_min 0.8757
_exptl_absorpt_correction_type multi-scan
_exptl_absorpt_process_details 'DENZO/SCALEPACK (Otwinowski & Minor, 1997)'
_exptl_crystal_colour red
_exptl_crystal_density_diffrn 1.189
_exptl_crystal_description block
_exptl_crystal_F_000 2392
_exptl_crystal_size_max 0.35
_exptl_crystal_size_mid 0.26
_exptl_crystal_size_min 0.20
_refine_diff_density_max 0.322
_refine_diff_density_min -0.404
_refine_diff_density_rms 0.043
_refine_ls_extinction_method none
_refine_ls_goodness_of_fit_ref 1.037
_refine_ls_hydrogen_treatment constr
_refine_ls_matrix_type full
_refine_ls_number_parameters 387
_refine_ls_number_reflns 7151
_refine_ls_number_restraints 0
_refine_ls_restrained_S_all 1.037
_refine_ls_R_factor_all 0.0585
_refine_ls_R_factor_gt 0.0468
_refine_ls_shift/su_max 0.002
_refine_ls_shift/su_mean 0.000
_refine_ls_structure_factor_coef Fsqd
_refine_ls_weighting_details 'calc w=1/[\s^2^(Fo^2^)+(0.0711P)^2^+3.8200P] where P=(Fo^2^+2Fc^2^)/3'
_refine_ls_weighting_scheme calc
_refine_ls_wR_factor_gt 0.1253
_refine_ls_wR_factor_ref 0.1346
_reflns_number_gt 5878
_reflns_number_total 7151
_reflns_threshold_expression >2\s(I)
_cod_data_source_file ic301587f_si_002_1.cif
_cod_data_source_block 1
_cod_database_code 4331038

loop_
_symmetry_equiv_pos_as_xyz
'x, y, z'
'-x, y, -z+1/2'
'x+1/2, y+1/2, z'
'-x+1/2, y+1/2, -z+1/2'
'-x, -y, -z'
'x, -y, z-1/2'
'-x+1/2, -y+1/2, -z'
'x+1/2, -y+1/2, z-1/2'

loop_
_atom_site_label
_atom_site_type_symbol
_atom_site_fract_x
_atom_site_fract_y
_atom_site_fract_z
_atom_site_U_iso_or_equiv
_atom_site_adp_type
_atom_site_occupancy
_atom_site_symmetry_multiplicity
_atom_site_calc_flag
_atom_site_refinement_flags
_atom_site_disorder_assembly
_atom_site_disorder_group
Cr1 Cr 0.116163(10) 0.43126(2) 0.049212(14) 0.03614(11) Uani 1 1 d . . .
N1 N 0.09631(5) 0.32879(12) 0.12444(8) 0.0400(3) Uani 1 1 d . . .
N2 N 0.12493(6) 0.52006(12) 0.15180(8) 0.0440(3) Uani 1 1 d . . .
C1 C 0.07946(7) 0.23339(15) 0.10546(11) 0.0470(4) Uani 1 1 d . . .
H1 H 0.0799 0.2058 0.0579 0.056 Uiso 1 1 calc R . .
C2 C 0.06146(8) 0.17361(17) 0.15204(13) 0.0559(5) Uani 1 1 d . . .
H2 H 0.0502 0.1061 0.1371 0.067 Uiso 1 1 calc R . .
C3 C 0.06017(9) 0.21399(19) 0.22064(13) 0.0620(6) Uani 1 1 d . . .
H3 H 0.0475 0.1748 0.2533 0.074 Uiso 1 1 calc R . .
C4 C 0.07744(9) 0.31183(18) 0.24155(12) 0.0572(5) Uani 1 1 d . . .
H4 H 0.0768 0.3406 0.2887 0.069 Uiso 1 1 calc R . .
C5 C 0.09580(7) 0.36753(15) 0.19277(10) 0.0433(4) Uani 1 1 d . . .
C6 C 0.11613(7) 0.47134(15) 0.21119(10) 0.0443(4) Uani 1 1 d . . .
C7 C 0.12715(8) 0.51613(17) 0.28383(11) 0.0548(5) Uani 1 1 d . . .
H7 H 0.1211 0.4800 0.3245 0.066 Uiso 1 1 calc R . .
C8 C 0.14693(9) 0.61317(19) 0.29672(12) 0.0616(6) Uani 1 1 d . . .
H8 H 0.1548 0.6446 0.3462 0.074 Uiso 1 1 calc R . .
C9 C 0.15505(10) 0.66366(18) 0.23624(12) 0.0631(6) Uani 1 1 d . . .
H9 H 0.1682 0.7309 0.2432 0.076 Uiso 1 1 calc R . .
C10 C 0.14369(9) 0.61468(16) 0.16511(11) 0.0541(5) Uani 1 1 d . . .
H10 H 0.1495 0.6500 0.1238 0.065 Uiso 1 1 calc R . .
C11 C 0.11198(6) 0.31756(13) -0.03459(9) 0.0378(3) Uani 1 1 d . . .
C12 C 0.14940(7) 0.24015(13) -0.02219(10) 0.0407(4) Uani 1 1 d . . .
C13 C 0.14610(8) 0.16539(14) -0.07803(11) 0.0475(4) Uani 1 1 d . . .
H13 H 0.1723 0.1156 -0.0675 0.057 Uiso 1 1 calc R . .
C14 C 0.10527(9) 0.16279(15) -0.14832(11) 0.0519(5) Uani 1 1 d . . .
C15 C 0.06775(8) 0.23639(16) -0.16105(11) 0.0492(4) Uani 1 1 d . . .
H15 H 0.0392 0.2354 -0.2087 0.059 Uiso 1 1 calc R . .
C16 C 0.07033(7) 0.31183(14) -0.10650(10) 0.0424(4) Uani 1 1 d . . .
C17 C 0.19523(8) 0.23587(16) 0.05350(11) 0.0519(5) Uani 1 1 d . . .
H17A H 0.1932 0.2919 0.0874 0.078 Uiso 0.50 1 calc PR . .
H17B H 0.2269 0.2419 0.0422 0.078 Uiso 0.50 1 calc PR . .
H17C H 0.1952 0.1711 0.0797 0.078 Uiso 0.50 1 calc PR . .
H17D H 0.2170 0.1780 0.0521 0.078 Uiso 0.50 1 calc PR . .
H17E H 0.1833 0.2280 0.0974 0.078 Uiso 0.50 1 calc PR . .
H17F H 0.2150 0.2988 0.0599 0.078 Uiso 0.50 1 calc PR . .
C18 C 0.10124(13) 0.08301(19) -0.21010(15) 0.0791(8) Uani 1 1 d . . .
H18A H 0.0697 0.0939 -0.2551 0.119 Uiso 0.50 1 calc PR . .
H18B H 0.1006 0.0153 -0.1884 0.119 Uiso 0.50 1 calc PR . .
H18C H 0.1309 0.0885 -0.2266 0.119 Uiso 0.50 1 calc PR . .
H18D H 0.1311 0.0379 -0.1917 0.119 Uiso 0.50 1 calc PR . .
H18E H 0.1002 0.1165 -0.2584 0.119 Uiso 0.50 1 calc PR . .
H18F H 0.0699 0.0432 -0.2201 0.119 Uiso 0.50 1 calc PR . .
C19 C 0.02809(8) 0.39098(19) -0.12694(12) 0.0553(5) Uani 1 1 d . . .
H19A H 0.0349 0.4390 -0.0836 0.083 Uiso 0.50 1 calc PR . .
H19B H -0.0049 0.3575 -0.1365 0.083 Uiso 0.50 1 calc PR . .
H19C H 0.0271 0.4276 -0.1740 0.083 Uiso 0.50 1 calc PR . .
H19D H 0.0031 0.3771 -0.1791 0.083 Uiso 0.50 1 calc PR . .
H19E H 0.0429 0.4586 -0.1262 0.083 Uiso 0.50 1 calc PR . .
H19F H 0.0109 0.3884 -0.0887 0.083 Uiso 0.50 1 calc PR . .
C21 C 0.12987(7) 0.55920(13) -0.01043(10) 0.0386(4) Uani 1 1 d . . .
C22 C 0.17684(7) 0.57613(14) -0.02178(10) 0.0413(4) Uani 1 1 d . . .
C23 C 0.18760(8) 0.66780(16) -0.05034(11) 0.0495(4) Uani 1 1 d . . .
H23 H 0.2198 0.6762 -0.0564 0.059 Uiso 1 1 calc R . .
C24 C 0.15285(8) 0.74696(16) -0.07012(11) 0.0531(5) Uani 1 1 d . . .
C25 C 0.10607(8) 0.73210(15) -0.06084(11) 0.0505(4) Uani 1 1 d . . .
H25 H 0.0813 0.7851 -0.0744 0.061 Uiso 1 1 calc R . .
C26 C 0.09468(7) 0.64063(14) -0.03182(10) 0.0434(4) Uani 1 1 d . . .
C27 C 0.21695(7) 0.49310(16) -0.00279(12) 0.0515(5) Uani 1 1 d . . .
H27A H 0.2044 0.4333 0.0166 0.077 Uiso 0.50 1 calc PR . .
H27B H 0.2486 0.5173 0.0373 0.077 Uiso 0.50 1 calc PR . .
H27C H 0.2238 0.4750 -0.0499 0.077 Uiso 0.50 1 calc PR . .
H27D H 0.2469 0.5171 -0.0140 0.077 Uiso 0.50 1 calc PR . .
H27E H 0.2026 0.4331 -0.0346 0.077 Uiso 0.50 1 calc PR . .
H27F H 0.2274 0.4754 0.0526 0.077 Uiso 0.50 1 calc PR . .
C28 C 0.16542(11) 0.84641(19) -0.10110(15) 0.0754(7) Uani 1 1 d . . .
H28A H 0.1364 0.8932 -0.1119 0.113 Uiso 0.50 1 calc PR . .
H28B H 0.1720 0.8337 -0.1493 0.113 Uiso 0.50 1 calc PR . .
H28C H 0.1959 0.8766 -0.0622 0.113 Uiso 0.50 1 calc PR . .
H28D H 0.1999 0.8425 -0.1037 0.113 Uiso 0.50 1 calc PR . .
H28E H 0.1642 0.9019 -0.0663 0.113 Uiso 0.50 1 calc PR . .
H28F H 0.1403 0.8591 -0.1534 0.113 Uiso 0.50 1 calc PR . .
C29 C 0.04278(8) 0.63239(17) -0.02265(13) 0.0581(5) Uani 1 1 d . . .
H29A H 0.0394 0.5652 -0.0020 0.087 Uiso 0.50 1 calc PR . .
H29B H 0.0155 0.6418 -0.0735 0.087 Uiso 0.50 1 calc PR . .
H29C H 0.0400 0.6849 0.0135 0.087 Uiso 0.50 1 calc PR . .
H29D H 0.0238 0.6960 -0.0394 0.087 Uiso 0.50 1 calc PR . .
H29E H 0.0477 0.6195 0.0322 0.087 Uiso 0.50 1 calc PR . .
H29F H 0.0233 0.5764 -0.0548 0.087 Uiso 0.50 1 calc PR . .
C1S C 0.00475(11) 0.07338(19) 0.94960(15) 0.0708(7) Uani 1 1 d . . .
H1S H 0.0081 0.1238 0.9146 0.085 Uiso 1 1 calc R . .
C2S C -0.03854(10) 0.07065(19) 0.96940(17) 0.0724(7) Uani 1 1 d . . .
H2S H -0.0650 0.1194 0.9485 0.087 Uiso 1 1 calc R . .
C3S C 0.04313(10) 0.0028(2) 0.98066(16) 0.0713(7) Uani 1 1 d . . .
H3S H 0.0730 0.0052 0.9673 0.086 Uiso 1 1 calc R . .
C1U C 0.24936(13) 0.4295(6) 0.2368(2) 0.068(2) Uani 0.482(13) 1 d PG A 1
H1U H 0.2257 0.4392 0.1852 0.081 Uiso 0.482(13) 1 calc PR A 1
C2U C 0.24703(15) 0.3429(4) 0.2774(4) 0.077(2) Uani 0.482(13) 1 d PG A 1
H2U H 0.2218 0.2928 0.2539 0.092 Uiso 0.482(13) 1 calc PR A 1
C3U C 0.2813(2) 0.3289(3) 0.3521(4) 0.069(2) Uani 0.482(13) 1 d PG A 1
H3U H 0.2797 0.2692 0.3801 0.083 Uiso 0.482(13) 1 calc PR A 1
C4U C 0.31796(17) 0.4016(5) 0.38617(18) 0.066(2) Uani 0.482(13) 1 d PG A 1
H4U H 0.3416 0.3919 0.4377 0.079 Uiso 0.482(13) 1 calc PR A 1
C5U C 0.32029(12) 0.4882(4) 0.3455(3) 0.073(2) Uani 0.482(13) 1 d PG A 1
H5U H 0.3456 0.5383 0.3690 0.088 Uiso 0.482(13) 1 calc PR A 1
C6U C 0.28599(19) 0.5022(4) 0.2708(3) 0.080(3) Uani 0.482(13) 1 d PG A 1
H6U H 0.2876 0.5619 0.2428 0.096 Uiso 0.482(13) 1 calc PR A 1
C1V C 0.24372(10) 0.3939(6) 0.2447(3) 0.078(3) Uani 0.518(13) 1 d PG A 2
H1V H 0.2166 0.3652 0.2023 0.094 Uiso 0.518(13) 1 calc PR A 2
C2V C 0.26404(18) 0.3411(3) 0.3142(4) 0.090(3) Uani 0.518(13) 1 d PG A 2
H2V H 0.2508 0.2761 0.3195 0.108 Uiso 0.518(13) 1 calc PR A 2
C3V C 0.30365(19) 0.3829(4) 0.3760(2) 0.090(3) Uani 0.518(13) 1 d PG A 2
H3V H 0.3176 0.3467 0.4237 0.108 Uiso 0.518(13) 1 calc PR A 2
C4V C 0.32294(12) 0.4776(4) 0.3683(3) 0.082(3) Uani 0.518(13) 1 d PG A 2
H4V H 0.3501 0.5063 0.4107 0.099 Uiso 0.518(13) 1 calc PR A 2
C5V C 0.3026(2) 0.5305(4) 0.2988(4) 0.089(3) Uani 0.518(13) 1 d PG A 2
H5V H 0.3158 0.5954 0.2935 0.106 Uiso 0.518(13) 1 calc PR A 2
C6V C 0.2630(2) 0.4887(6) 0.2369(2) 0.086(3) Uani 0.518(13) 1 d PG A 2
H6V H 0.2491 0.5249 0.1893 0.103 Uiso 0.518(13) 1 calc PR A 2

loop_
_atom_site_aniso_label
_atom_site_aniso_U_11
_atom_site_aniso_U_22
_atom_site_aniso_U_33
_atom_site_aniso_U_23
_atom_site_aniso_U_13
_atom_site_aniso_U_12
Cr1 0.04016(17) 0.03943(18) 0.03161(16) -0.00029(10) 0.01616(12) -0.00009(11)
N1 0.0394(7) 0.0470(8) 0.0346(7) 0.0050(6) 0.0146(6) 0.0018(6)
N2 0.0543(9) 0.0467(9) 0.0346(7) -0.0014(6) 0.0200(6) 0.0035(7)
C1 0.0454(9) 0.0507(11) 0.0451(9) 0.0048(8) 0.0162(8) -0.0033(8)
C2 0.0538(11) 0.0548(12) 0.0603(12) 0.0140(9) 0.0219(10) -0.0039(9)
C3 0.0639(13) 0.0695(15) 0.0617(13) 0.0248(11) 0.0334(11) 0.0049(11)
C4 0.0689(13) 0.0645(13) 0.0482(10) 0.0162(9) 0.0328(10) 0.0112(10)
C5 0.0427(9) 0.0529(11) 0.0373(8) 0.0094(7) 0.0176(7) 0.0095(8)
C6 0.0493(10) 0.0525(11) 0.0346(8) 0.0030(7) 0.0193(7) 0.0097(8)
C7 0.0641(12) 0.0674(14) 0.0381(9) 0.0025(9) 0.0244(9) 0.0132(10)
C8 0.0742(14) 0.0696(15) 0.0437(10) -0.0134(10) 0.0243(10) 0.0096(11)
C9 0.0840(16) 0.0576(13) 0.0533(12) -0.0169(10) 0.0311(11) -0.0031(11)
C10 0.0742(13) 0.0484(11) 0.0455(10) -0.0078(8) 0.0282(10) -0.0033(10)
C11 0.0426(9) 0.0400(9) 0.0341(8) -0.0010(6) 0.0175(7) -0.0031(7)
C12 0.0485(9) 0.0377(9) 0.0371(8) 0.0019(7) 0.0165(7) -0.0021(7)
C13 0.0620(11) 0.0356(9) 0.0466(10) 0.0028(7) 0.0213(9) 0.0048(8)
C14 0.0716(13) 0.0406(10) 0.0436(10) -0.0038(8) 0.0207(9) -0.0019(9)
C15 0.0512(10) 0.0532(11) 0.0387(9) -0.0054(8) 0.0106(8) -0.0064(8)
C16 0.0422(9) 0.0475(10) 0.0402(8) -0.0022(7) 0.0180(7) -0.0026(7)
C17 0.0543(11) 0.0509(11) 0.0456(10) 0.0034(8) 0.0117(8) 0.0069(9)
C18 0.112(2) 0.0557(14) 0.0578(13) -0.0154(11) 0.0164(14) 0.0109(14)
C19 0.0424(10) 0.0718(14) 0.0485(10) -0.0079(10) 0.0122(8) 0.0074(9)
C21 0.0437(9) 0.0419(9) 0.0323(8) -0.0010(6) 0.0161(7) -0.0016(7)
C22 0.0435(9) 0.0462(10) 0.0347(8) -0.0022(7) 0.0144(7) -0.0049(7)
C23 0.0486(10) 0.0554(11) 0.0441(9) 0.0021(8) 0.0160(8) -0.0123(8)
C24 0.0619(12) 0.0502(11) 0.0404(9) 0.0064(8) 0.0098(8) -0.0114(9)
C25 0.0615(12) 0.0446(10) 0.0416(9) 0.0049(8) 0.0136(8) 0.0040(9)
C26 0.0505(10) 0.0439(10) 0.0376(8) 0.0012(7) 0.0180(7) 0.0029(8)
C27 0.0419(10) 0.0549(12) 0.0611(12) -0.0006(9) 0.0225(9) -0.0034(8)
C28 0.0822(17) 0.0625(15) 0.0693(14) 0.0197(12) 0.0121(12) -0.0189(12)
C29 0.0574(12) 0.0578(13) 0.0675(13) 0.0080(10) 0.0324(10) 0.0144(10)
C1S 0.0850(17) 0.0612(15) 0.0670(15) -0.0037(11) 0.0279(13) -0.0258(13)
C2S 0.0639(15) 0.0606(15) 0.0840(18) -0.0087(12) 0.0157(13) -0.0044(11)
C3S 0.0608(13) 0.0768(17) 0.0824(17) -0.0184(13) 0.0330(13) -0.0208(12)
C1U 0.060(4) 0.068(5) 0.065(4) 0.002(3) 0.010(3) -0.004(3)
C2U 0.063(4) 0.091(5) 0.071(6) 0.015(4) 0.018(4) 0.012(4)
C3U 0.060(4) 0.089(5) 0.062(5) 0.007(4) 0.027(4) 0.017(3)
C4U 0.052(3) 0.086(6) 0.058(3) 0.004(3) 0.016(2) 0.003(3)
C5U 0.060(4) 0.086(5) 0.058(4) 0.007(3) 0.001(3) -0.001(3)
C6U 0.076(5) 0.091(5) 0.069(5) 0.013(4) 0.021(4) 0.013(4)
C1V 0.051(3) 0.098(7) 0.079(5) -0.034(6) 0.014(3) 0.000(4)
C2V 0.082(6) 0.111(6) 0.080(7) -0.010(4) 0.034(6) 0.018(4)
C3V 0.074(5) 0.123(8) 0.068(4) -0.017(4) 0.019(3) 0.018(5)
C4V 0.072(4) 0.117(8) 0.047(3) -0.008(4) 0.006(2) 0.028(4)
C5V 0.071(4) 0.120(6) 0.068(5) -0.027(4) 0.016(4) 0.010(4)
C6V 0.069(5) 0.130(8) 0.049(3) -0.020(4) 0.009(3) 0.019(5)

loop_
_atom_type_symbol
_atom_type_description
_atom_type_scat_dispersion_real
_atom_type_scat_dispersion_imag
_atom_type_scat_source
C C 0.0033 0.0016 'International Tables Vol C Tables 4.2.6.8 and 6.1.1.4'
H H 0.0000 0.0000 'International Tables Vol C Tables 4.2.6.8 and 6.1.1.4'
N N 0.0061 0.0033 'International Tables Vol C Tables 4.2.6.8 and 6.1.1.4'
Cr Cr 0.3209 0.6236 'International Tables Vol C Tables 4.2.6.8 and 6.1.1.4'

loop_
_geom_angle_atom_site_label_1
_geom_angle_atom_site_label_2
_geom_angle_atom_site_label_3
_geom_angle
_geom_angle_site_symmetry_1
C21 Cr1 C11 99.25(6) .
C21 Cr1 N1 166.29(6) .
C11 Cr1 N1 93.57(6) .
C21 Cr1 N2 91.97(6) .
C11 Cr1 N2 167.69(6) .
N1 Cr1 N2 75.74(6) .
C1 N1 C5 118.23(15) .
C1 N1 Cr1 124.73(12) .
C5 N1 Cr1 116.66(12) .
C10 N2 C6 117.57(15) .
C10 N2 Cr1 125.42(12) .
C6 N2 Cr1 116.55(13) .
N1 C1 C2 122.92(19) .
N1 C1 H1 118.5 .
C2 C1 H1 118.5 .
C3 C2 C1 118.6(2) .
C3 C2 H2 120.7 .
C1 C2 H2 120.7 .
C2 C3 C4 119.58(19) .
C2 C3 H3 120.2 .
C4 C3 H3 120.2 .
C3 C4 C5 119.08(19) .
C3 C4 H4 120.5 .
C5 C4 H4 120.5 .
N1 C5 C4 121.59(19) .
N1 C5 C6 115.53(15) .
C4 C5 C6 122.87(17) .
N2 C6 C7 121.82(19) .
N2 C6 C5 114.75(15) .
C7 C6 C5 123.41(17) .
C8 C7 C6 119.81(19) .
C8 C7 H7 120.1 .
C6 C7 H7 120.1 .
C7 C8 C9 118.61(18) .
C7 C8 H8 120.7 .
C9 C8 H8 120.7 .
C8 C9 C10 119.0(2) .
C8 C9 H9 120.5 .
C10 C9 H9 120.5 .
N2 C10 C9 123.20(19) .
N2 C10 H10 118.4 .
C9 C10 H10 118.4 .
C16 C11 C12 115.11(15) .
C16 C11 Cr1 121.92(13) .
C12 C11 Cr1 122.94(12) .
C13 C12 C11 122.33(16) .
C13 C12 C17 117.27(17) .
C11 C12 C17 120.40(15) .
C14 C13 C12 121.14(18) .
C14 C13 H13 119.4 .
C12 C13 H13 119.4 .
C15 C14 C13 117.53(17) .
C15 C14 C18 120.47(19) .
C13 C14 C18 122.0(2) .
C14 C15 C16 122.35(17) .
C14 C15 H15 118.8 .
C16 C15 H15 118.8 .
C15 C16 C11 121.51(17) .
C15 C16 C19 118.36(17) .
C11 C16 C19 120.10(16) .
C12 C17 H17A 109.5 .
C12 C17 H17B 109.5 .
H17A C17 H17B 109.5 .
C12 C17 H17C 109.5 .
H17A C17 H17C 109.5 .
H17B C17 H17C 109.5 .
C12 C17 H17D 109.5 .
H17A C17 H17D 141.1 .
H17B C17 H17D 56.3 .
H17C C17 H17D 56.3 .
C12 C17 H17E 109.5 .
H17A C17 H17E 56.3 .
H17B C17 H17E 141.1 .
H17C C17 H17E 56.3 .
H17D C17 H17E 109.5 .
C12 C17 H17F 109.5 .
H17A C17 H17F 56.3 .
H17B C17 H17F 56.3 .
H17C C17 H17F 141.1 .
H17D C17 H17F 109.5 .
H17E C17 H17F 109.5 .
C14 C18 H18A 109.5 .
C14 C18 H18B 109.5 .
H18A C18 H18B 109.5 .
C14 C18 H18C 109.5 .
H18A C18 H18C 109.5 .
H18B C18 H18C 109.5 .
C14 C18 H18D 109.5 .
H18A C18 H18D 141.1 .
H18B C18 H18D 56.3 .
H18C C18 H18D 56.3 .
C14 C18 H18E 109.5 .
H18A C18 H18E 56.3 .
H18B C18 H18E 141.1 .
H18C C18 H18E 56.3 .
H18D C18 H18E 109.5 .
C14 C18 H18F 109.5 .
H18A C18 H18F 56.3 .
H18B C18 H18F 56.3 .
H18C C18 H18F 141.1 .
H18D C18 H18F 109.5 .
H18E C18 H18F 109.5 .
C16 C19 H19A 109.5 .
C16 C19 H19B 109.5 .
H19A C19 H19B 109.5 .
C16 C19 H19C 109.5 .
H19A C19 H19C 109.5 .
H19B C19 H19C 109.5 .
C16 C19 H19D 109.5 .
H19A C19 H19D 141.1 .
H19B C19 H19D 56.3 .
H19C C19 H19D 56.3 .
C16 C19 H19E 109.5 .
H19A C19 H19E 56.3 .
H19B C19 H19E 141.1 .
H19C C19 H19E 56.3 .
H19D C19 H19E 109.5 .
C16 C19 H19F 109.5 .
H19A C19 H19F 56.3 .
H19B C19 H19F 56.3 .
H19C C19 H19F 141.1 .
H19D C19 H19F 109.5 .
H19E C19 H19F 109.5 .
C26 C21 C22 115.34(16) .
C26 C21 Cr1 120.83(13) .
C22 C21 Cr1 123.25(13) .
C23 C22 C21 121.83(17) .
C23 C22 C27 118.21(17) .
C21 C22 C27 119.97(16) .
C24 C23 C22 121.91(18) .
C24 C23 H23 119.0 .
C22 C23 H23 119.0 .
C23 C24 C25 117.64(18) .
C23 C24 C28 121.0(2) .
C25 C24 C28 121.3(2) .
C24 C25 C26 121.25(19) .
C24 C25 H25 119.4 .
C26 C25 H25 119.4 .
C25 C26 C21 122.02(17) .
C25 C26 C29 117.26(17) .
C21 C26 C29 120.71(16) .
C22 C27 H27A 109.5 .
C22 C27 H27B 109.5 .
H27A C27 H27B 109.5 .
C22 C27 H27C 109.5 .
H27A C27 H27C 109.5 .
H27B C27 H27C 109.5 .
C22 C27 H27D 109.5 .
H27A C27 H27D 141.1 .
H27B C27 H27D 56.3 .
H27C C27 H27D 56.3 .
C22 C27 H27E 109.5 .
H27A C27 H27E 56.3 .
H27B C27 H27E 141.1 .
H27C C27 H27E 56.3 .
H27D C27 H27E 109.5 .
C22 C27 H27F 109.5 .
H27A C27 H27F 56.3 .
H27B C27 H27F 56.3 .
H27C C27 H27F 141.1 .
H27D C27 H27F 109.5 .
H27E C27 H27F 109.5 .
C24 C28 H28A 109.5 .
C24 C28 H28B 109.5 .
H28A C28 H28B 109.5 .
C24 C28 H28C 109.5 .
H28A C28 H28C 109.5 .
H28B C28 H28C 109.5 .
C24 C28 H28D 109.5 .
H28A C28 H28D 141.1 .
H28B C28 H28D 56.3 .
H28C C28 H28D 56.3 .
C24 C28 H28E 109.5 .
H28A C28 H28E 56.3 .
H28B C28 H28E 141.1 .
H28C C28 H28E 56.3 .
H28D C28 H28E 109.5 .
C24 C28 H28F 109.5 .
H28A C28 H28F 56.3 .
H28B C28 H28F 56.3 .
H28C C28 H28F 141.1 .
H28D C28 H28F 109.5 .
H28E C28 H28F 109.5 .
C26 C29 H29A 109.5 .
C26 C29 H29B 109.5 .
H29A C29 H29B 109.5 .
C26 C29 H29C 109.5 .
H29A C29 H29C 109.5 .
H29B C29 H29C 109.5 .
C26 C29 H29D 109.5 .
H29A C29 H29D 141.1 .
H29B C29 H29D 56.3 .
H29C C29 H29D 56.3 .
C26 C29 H29E 109.5 .
H29A C29 H29E 56.3 .
H29B C29 H29E 141.1 .
H29C C29 H29E 56.3 .
H29D C29 H29E 109.5 .
C26 C29 H29F 109.5 .
H29A C29 H29F 56.3 .
H29B C29 H29F 56.3 .
H29C C29 H29F 141.1 .
H29D C29 H29F 109.5 .
H29E C29 H29F 109.5 .
C3S C1S C2S 119.8(2) .
C3S C1S H1S 120.1 .
C2S C1S H1S 120.1 .
C3S C2S C1S 119.6(2) 5_557
C3S C2S H2S 120.2 5_557
C1S C2S H2S 120.2 .
C2S C3S C1S 120.6(2) 5_557
C2S C3S H3S 119.7 5_557
C1S C3S H3S 119.7 .
C2U C1U C6U 120.0 .
C2U C1U H1U 120.0 .
C6U C1U H1U 120.0 .
C1U C2U C3U 120.0 .
C1U C2U H2U 120.0 .
C3U C2U H2U 120.0 .
C2U C3U C4U 120.0 .
C2U C3U H3U 120.0 .
C4U C3U H3U 120.0 .
C5U C4U C3U 120.0 .
C5U C4U H4U 120.0 .
C3U C4U H4U 120.0 .
C6U C5U C4U 120.0 .
C6U C5U H5U 120.0 .
C4U C5U H5U 120.0 .
C5U C6U C1U 120.0 .
C5U C6U H6U 120.0 .
C1U C6U H6U 120.0 .
C6V C1V C2V 120.0 .
C6V C1V H1V 120.0 .
C2V C1V H1V 120.0 .
C3V C2V C1V 120.0 .
C3V C2V H2V 120.0 .
C1V C2V H2V 120.0 .
C2V C3V C4V 120.0 .
C2V C3V H3V 120.0 .
C4V C3V H3V 120.0 .
C5V C4V C3V 120.0 .
C5V C4V H4V 120.0 .
C3V C4V H4V 120.0 .
C4V C5V C6V 120.0 .
C4V C5V H5V 120.0 .
C6V C5V H5V 120.0 .
C1V C6V C5V 120.0 .
C1V C6V H6V 120.0 .
C5V C6V H6V 120.0 .

loop_
_geom_bond_atom_site_label_1
_geom_bond_atom_site_label_2
_geom_bond_distance
_geom_bond_site_symmetry_2
Cr1 C21 2.1166(17) .
Cr1 C11 2.1194(17) .
Cr1 N1 2.1393(14) .
Cr1 N2 2.1547(14) .
N1 C1 1.343(2) .
N1 C5 1.358(2) .
N2 C10 1.340(3) .
N2 C6 1.360(2) .
C1 C2 1.381(3) .
C1 H1 0.9500 .
C2 C3 1.378(3) .
C2 H2 0.9500 .
C3 C4 1.381(3) .
C3 H3 0.9500 .
C4 C5 1.388(3) .
C4 H4 0.9500 .
C5 C6 1.473(3) .
C6 C7 1.388(3) .
C7 C8 1.379(3) .
C7 H7 0.9500 .
C8 C9 1.380(3) .
C8 H8 0.9500 .
C9 C10 1.387(3) .
C9 H9 0.9500 .
C10 H10 0.9500 .
C11 C16 1.416(2) .
C11 C12 1.419(2) .
C12 C13 1.400(3) .
C12 C17 1.518(2) .
C13 C14 1.385(3) .
C13 H13 0.9500 .
C14 C15 1.384(3) .
C14 C18 1.520(3) .
C15 C16 1.394(3) .
C15 H15 0.9500 .
C16 C19 1.517(3) .
C17 H17A 0.9800 .
C17 H17B 0.9800 .
C17 H17C 0.9800 .
C17 H17D 0.9800 .
C17 H17E 0.9800 .
C17 H17F 0.9800 .
C18 H18A 0.9800 .
C18 H18B 0.9800 .
C18 H18C 0.9800 .
C18 H18D 0.9800 .
C18 H18E 0.9800 .
C18 H18F 0.9800 .
C19 H19A 0.9800 .
C19 H19B 0.9800 .
C19 H19C 0.9800 .
C19 H19D 0.9800 .
C19 H19E 0.9800 .
C19 H19F 0.9800 .
C21 C26 1.412(2) .
C21 C22 1.416(2) .
C22 C23 1.391(3) .
C22 C27 1.514(3) .
C23 C24 1.382(3) .
C23 H23 0.9500 .
C24 C25 1.389(3) .
C24 C28 1.518(3) .
C25 C26 1.398(3) .
C25 H25 0.9500 .
C26 C29 1.520(3) .
C27 H27A 0.9800 .
C27 H27B 0.9800 .
C27 H27C 0.9800 .
C27 H27D 0.9800 .
C27 H27E 0.9800 .
C27 H27F 0.9800 .
C28 H28A 0.9800 .
C28 H28B 0.9800 .
C28 H28C 0.9800 .
C28 H28D 0.9800 .
C28 H28E 0.9800 .
C28 H28F 0.9800 .
C29 H29A 0.9800 .
C29 H29B 0.9800 .
C29 H29C 0.9800 .
C29 H29D 0.9800 .
C29 H29E 0.9800 .
C29 H29F 0.9800 .
C1S C3S 1.379(4) .
C1S C2S 1.380(4) .
C1S H1S 0.9500 .
C2S C3S 1.370(4) 5_557
C2S H2S 0.9500 .
C3S C2S 1.370(4) 5_557
C3S H3S 0.9500 .
C1U C2U 1.3767(17) .
C1U C6U 1.3768(17) .
C1U H1U 0.9500 .
C2U C3U 1.3768(17) .
C2U H2U 0.9500 .
C3U C4U 1.3768(17) .
C3U H3U 0.9500 .
C4U C5U 1.3767(17) .
C4U H4U 0.9500 .
C5U C6U 1.3767(17) .
C5U H5U 0.9500 .
C6U H6U 0.9500 .
C1V C6V 1.3856(17) .
C1V C2V 1.3856(17) .
C1V H1V 0.9500 .
C2V C3V 1.3856(17) .
C2V H2V 0.9500 .
C3V C4V 1.3857(17) .
C3V H3V 0.9500 .
C4V C5V 1.3856(17) .
C4V H4V 0.9500 .
C5V C6V 1.3856(17) .
C5V H5V 0.9500 .
C6V H6V 0.9500 .
